data_7124535
loop_
_publ_author_name
'Lin, Li-Dan'
'Li, Zhong'
'Liu, Jin-Hua'
'Sun, Yan-Qiong'
'Li, Xin-Xiong'
'Zheng, Shou-Tian'

_publ_section_title
;
 New type composite MOFs based on high-valent Sb(V)-based units and
 cuprous-halide clusters
;
_journal_name_full 'Chemical Communications'
_journal_paper_doi 10.1039/C9CC08443F
_journal_year 2019
_chemical_formula_sum 'C104 H160 Cl4 Cu4 N24 O40 Sb4'
_chemical_formula_weight 3269.60
_space_group_crystal_system monoclinic
_space_group_IT_number 9
_space_group_name_Hall 'C -2yc'
_space_group_name_H-M_alt 'C 1 c 1'
_atom_sites_solution_hydrogens mixed
_audit_creation_method SHELXL-2014
_audit_update_record
;
2019-10-28 deposited with the CCDC.	2019-11-21 downloaded from the CCDC.
;
_cell_angle_alpha 90
_cell_angle_beta 100.104(10)
_cell_angle_gamma 90
_cell_formula_units_Z 1
_cell_length_a 7.582(5)
_cell_length_b 29.72(2)
_cell_length_c 15.225(11)
_cell_measurement_reflns_used 2685
_cell_measurement_temperature 296(2)
_cell_measurement_theta_max 25.03
_cell_measurement_theta_min 2.81
_cell_volume 3378(4)
_computing_structure_refinement 'SHELXL-2014 (Sheldrick, 2014)'
_diffrn_ambient_temperature 296(2)
_diffrn_measured_fraction_theta_full 0.971
_diffrn_measured_fraction_theta_max 0.990
_diffrn_measurement_device_type 'Bruker APEX-II CCD'
_diffrn_measurement_method '\f and \w scans'
_diffrn_radiation_type MoK\a
_diffrn_radiation_wavelength 0.71073
_diffrn_reflns_av_R_equivalents 0.0253
_diffrn_reflns_av_unetI/netI 0.0483
_diffrn_reflns_Laue_measured_fraction_full 0.971
_diffrn_reflns_Laue_measured_fraction_max 0.990
_diffrn_reflns_limit_h_max 9
_diffrn_reflns_limit_h_min -8
_diffrn_reflns_limit_k_max 35
_diffrn_reflns_limit_k_min -28
_diffrn_reflns_limit_l_max 10
_diffrn_reflns_limit_l_min -18
_diffrn_reflns_number 5669
_diffrn_reflns_point_group_measured_fraction_full 0.971
_diffrn_reflns_point_group_measured_fraction_max 0.990
_diffrn_reflns_theta_full 25.242
_diffrn_reflns_theta_max 25.099
_diffrn_reflns_theta_min 1.930
_exptl_absorpt_coefficient_mu 1.569
_exptl_absorpt_correction_T_max 0.7452
_exptl_absorpt_correction_T_min 0.6351
_exptl_absorpt_correction_type none
_exptl_crystal_colour green
_exptl_crystal_density_diffrn 1.607
_exptl_crystal_description block
_exptl_crystal_F_000 1660
_exptl_crystal_size_max 0.13
_exptl_crystal_size_mid 0.12
_exptl_crystal_size_min 0.12
_platon_squeeze_details ' ?'
_refine_diff_density_max 1.251
_refine_diff_density_min -0.484
_refine_diff_density_rms 0.103
_refine_ls_abs_structure_details
;
 Refined as an inversion twin.
;
_refine_ls_abs_structure_Flack 0.00(5)
_refine_ls_extinction_method none
_refine_ls_goodness_of_fit_ref 1.009
_refine_ls_hydrogen_treatment constr
_refine_ls_matrix_type full
_refine_ls_number_parameters 411
_refine_ls_number_reflns 3634
_refine_ls_number_restraints 50
_refine_ls_restrained_S_all 1.052
_refine_ls_R_factor_all 0.0458
_refine_ls_R_factor_gt 0.0409
_refine_ls_shift/su_max 0.000
_refine_ls_shift/su_mean 0.000
_refine_ls_structure_factor_coef Fsqd
_refine_ls_weighting_details 'w=1/[\s^2^(Fo^2^)+(0.0764P)^2^+0.4721P] where P=(Fo^2^+2Fc^2^)/3'
_refine_ls_weighting_scheme calc
_refine_ls_wR_factor_gt 0.1043
_refine_ls_wR_factor_ref 0.1069
_reflns_Friedel_coverage 0.995
_reflns_Friedel_fraction_full 0.971
_reflns_Friedel_fraction_max 0.990
_reflns_number_gt 3361
_reflns_number_total 3634
_reflns_threshold_expression 'I > 2\s(I)'
_cod_data_source_file c9cc08443f2.cif
_cod_data_source_block 1_CCDC1
_cod_original_sg_symbol_H-M 'C c'
_cod_database_code 7124535
_shelx_space_group_comment
;
The symmetry employed for this shelxl refinement is uniquely defined
by the following loop, which should always be used as a source of
symmetry information in preference to the above space-group names.
They are only intended as comments.
;
_shelxl_version_number 2014-3

loop_
_space_group_symop_operation_xyz
'x, y, z'
'x, -y, z+1/2'
'x+1/2, y+1/2, z'
'x+1/2, -y+1/2, z+1/2'

loop_
_atom_site_label
_atom_site_type_symbol
_atom_site_fract_x
_atom_site_fract_y
_atom_site_fract_z
_atom_site_U_iso_or_equiv
_atom_site_adp_type
_atom_site_occupancy
_atom_site_site_symmetry_order
_atom_site_calc_flag
_atom_site_refinement_flags_posn
_atom_site_refinement_flags_adp
Sb2 Sb 1.13739(4) -0.11161(2) 0.39907(3) 0.02818(17) Uani 1 1 d . .
Cu1 Cu 0.37614(16) -0.35977(3) 0.39084(10) 0.0341(3) Uani 1 1 d . .
Cl1 Cl 0.2545(4) -0.32254(8) 0.4980(2) 0.0507(7) Uani 1 1 d . .
O1 O 0.8835(11) -0.10963(19) 0.3420(8) 0.050(3) Uani 1 1 d . .
O2 O 1.1672(9) -0.1679(2) 0.3359(6) 0.0442(17) Uani 1 1 d . .
O3 O -0.3870(10) -0.5553(3) 0.4637(6) 0.057(2) Uani 1 1 d . .
O4 O -0.3018(11) -0.5770(2) 0.2992(5) 0.050(2) Uani 1 1 d . .
O6 O 1.0704(11) -0.1464(2) 0.4990(5) 0.0460(18) Uani 1 1 d . .
O7 O -0.1071(12) -0.6129(2) 0.4541(8) 0.058(3) Uani 1 1 d . .
O9 O 0.4919(10) -0.3954(2) 0.2973(5) 0.0409(17) Uani 1 1 d . .
O10 O 0.6299(12) -0.3924(3) 0.4970(6) 0.056(2) Uani 1 1 d . .
O23 O 0.1443(12) -0.3328(3) 0.2617(6) 0.064(2) Uani 1 1 d . .
N1 N 0.2298(11) -0.4148(3) 0.4030(6) 0.034(2) Uani 1 1 d . .
N2 N 0.5283(11) -0.3067(2) 0.3732(6) 0.034(2) Uani 1 1 d . .
N3 N 0.7050(17) -0.3684(6) 0.6397(8) 0.088(4) Uani 1 1 d . .
H3B H 0.7138 -0.3764 0.6974 0.105 Uiso 1 1 d R U
N4 N -0.0150(15) -0.3345(4) 0.1224(7) 0.067(3) Uani 1 1 d . .
H4A H -0.0506 -0.3513 0.0767 0.081 Uiso 1 1 d R U
N5 N 0.5666(16) -0.4028(4) 0.1615(7) 0.064(3) Uani 1 1 d . .
H5B H 0.5240 -0.3952 0.1045 0.077 Uiso 1 1 d R U
C1 C 0.0538(15) -0.4115(3) 0.3956(10) 0.045(3) Uani 1 1 d . .
H1A H 0.0013 -0.3832 0.3856 0.054 Uiso 1 1 calc R U
C2 C 0.3010(14) -0.4556(3) 0.4184(9) 0.045(3) Uani 1 1 d . .
H2A H 0.4246 -0.4585 0.4241 0.054 Uiso 1 1 calc R U
C3 C -0.0570(12) -0.4486(3) 0.4021(8) 0.038(3) Uani 1 1 d . .
H3A H -0.1800 -0.4449 0.3977 0.046 Uiso 1 1 calc R U
C4 C 0.0197(14) -0.4915(3) 0.4154(6) 0.033(2) Uani 1 1 d . .
C5 C 0.2002(12) -0.4944(3) 0.4264(9) 0.041(2) Uani 1 1 d . .
H5A H 0.2570 -0.5219 0.4391 0.050 Uiso 1 1 calc R U
C6 C -0.1083(12) -0.5326(3) 0.4135(6) 0.0295(18) Uani 1 1 d . .
C8 C 0.7515(12) -0.2315(3) 0.3726(6) 0.030(2) Uani 1 1 d . .
C9 C 0.4611(13) -0.2646(3) 0.3646(9) 0.045(3) Uani 1 1 d . .
H9A H 0.3380 -0.2607 0.3594 0.054 Uiso 1 1 calc R U
C10 C 0.8211(12) -0.2750(3) 0.3817(8) 0.041(3) Uani 1 1 d . .
H10A H 0.9437 -0.2799 0.3871 0.049 Uiso 1 1 calc R U
C11 C 0.5677(14) -0.2267(3) 0.3630(9) 0.050(3) Uani 1 1 d . .
H11A H 0.5158 -0.1983 0.3556 0.059 Uiso 1 1 calc R U
C12 C 1.020(2) -0.1988(5) 0.3234(13) 0.086(4) Uani 1 1 d . U
H12A H 1.0666 -0.2289 0.3360 0.104 Uiso 1 1 calc R U
H12B H 0.9630 -0.1980 0.2612 0.104 Uiso 1 1 calc R U
C13 C 0.7832(17) -0.1486(4) 0.3449(13) 0.082(4) Uani 1 1 d . U
H13A H 0.7204 -0.1546 0.2849 0.098 Uiso 1 1 calc R U
H13B H 0.6931 -0.1425 0.3813 0.098 Uiso 1 1 calc R U
C14 C 0.8791(11) -0.1905(3) 0.3793(6) 0.0286(19) Uani 1 1 d . .
C15 C -0.158(2) -0.5462(5) 0.3167(9) 0.077(4) Uani 1 1 d . U
H15A H -0.1895 -0.5193 0.2811 0.093 Uiso 1 1 calc R U
H15B H -0.0538 -0.5594 0.2978 0.093 Uiso 1 1 calc R U
C16 C -0.2695(18) -0.5212(4) 0.4536(11) 0.072(4) Uani 1 1 d . U
H16A H -0.2278 -0.5081 0.5119 0.087 Uiso 1 1 calc R U
H16B H -0.3360 -0.4980 0.4169 0.087 Uiso 1 1 calc R U
C17 C 0.7050(13) -0.3105(3) 0.3827(8) 0.040(2) Uani 1 1 d . .
H17A H 0.7539 -0.3392 0.3905 0.048 Uiso 1 1 calc R U
C18 C -0.0126(18) -0.5720(4) 0.4652(12) 0.078(4) Uani 1 1 d . U
H18A H 0.1023 -0.5762 0.4467 0.093 Uiso 1 1 calc R U
H18B H 0.0104 -0.5644 0.5281 0.093 Uiso 1 1 calc R U
C19 C 0.957(2) -0.1837(5) 0.4745(10) 0.092(5) Uani 1 1 d . U
H19A H 0.8583 -0.1815 0.5072 0.110 Uiso 1 1 calc R U
H19B H 1.0238 -0.2106 0.4952 0.110 Uiso 1 1 calc R U
C20 C 0.0746(16) -0.3525(4) 0.1955(9) 0.057(3) Uani 1 1 d . .
H20A H 0.1780 -0.3642 0.1749 0.068 Uiso 1 1 d R U
C21 C 0.4986(16) -0.3806(4) 0.2230(8) 0.053(3) Uani 1 1 d . .
H21A H 0.5307 -0.3493 0.2243 0.064 Uiso 1 1 d R U
C22 C 0.6350(17) -0.3969(4) 0.5768(11) 0.063(3) Uani 1 1 d . .
H22A H 0.6799 -0.4263 0.5943 0.076 Uiso 1 1 d R U
C23 C -0.053(3) -0.2898(6) 0.1175(15) 0.115(6) Uani 1 1 d . U
H23A H -0.1293 -0.2833 0.0617 0.173 Uiso 1 1 calc R U
H23B H 0.0564 -0.2730 0.1215 0.173 Uiso 1 1 calc R U
H23C H -0.1125 -0.2814 0.1657 0.173 Uiso 1 1 calc R U
C24 C 0.635(3) -0.4483(7) 0.1752(15) 0.114(6) Uani 1 1 d . U
H24A H 0.6025 -0.4652 0.1212 0.170 Uiso 1 1 calc R U
H24B H 0.5858 -0.4623 0.2222 0.170 Uiso 1 1 calc R U
H24C H 0.7636 -0.4473 0.1913 0.170 Uiso 1 1 calc R U
C25 C 0.778(3) -0.3257(6) 0.6188(11) 0.111(7) Uani 1 1 d . .
H25A H 0.8097 -0.3083 0.6725 0.166 Uiso 1 1 calc R U
H25B H 0.6908 -0.3096 0.5773 0.166 Uiso 1 1 calc R U
H25C H 0.8833 -0.3307 0.5929 0.166 Uiso 1 1 calc R U
O11 O 0.099(3) -0.5212(5) 0.6593(11) 0.169(8) Uani 1 1 d . .
N6 N 0.250(2) -0.4554(4) 0.6990(9) 0.091(4) Uani 1 1 d . .
H6A H 0.3375 -0.4430 0.7346 0.110 Uiso 1 1 d R U
C26 C 0.233(3) -0.5001(6) 0.7050(11) 0.102(5) Uani 1 1 d . .
H26A H 0.1835 -0.4996 0.7587 0.122 Uiso 1 1 d R U
C27 C 0.141(3) -0.4276(7) 0.6406(14) 0.124(8) Uani 1 1 d . .
H27A H 0.2095 -0.4027 0.6245 0.186 Uiso 1 1 calc R U
H27B H 0.0456 -0.4165 0.6686 0.186 Uiso 1 1 calc R U
H27C H 0.0913 -0.4442 0.5879 0.186 Uiso 1 1 calc R U

loop_
_atom_site_aniso_label
_atom_site_aniso_U_11
_atom_site_aniso_U_22
_atom_site_aniso_U_33
_atom_site_aniso_U_23
_atom_site_aniso_U_13
_atom_site_aniso_U_12
Sb2 0.0299(3) 0.0238(2) 0.0309(3) 0.0004(2) 0.00560(18) -0.0078(2)
Cu1 0.0354(6) 0.0211(4) 0.0484(7) -0.0022(4) 0.0144(5) -0.0119(4)
Cl1 0.0529(15) 0.0394(13) 0.0632(17) -0.0087(12) 0.0194(13) -0.0028(11)
O1 0.033(5) 0.022(4) 0.090(8) 0.013(3) -0.006(5) -0.007(2)
O2 0.046(4) 0.032(3) 0.062(5) -0.013(3) 0.028(4) -0.016(3)
O3 0.062(5) 0.042(4) 0.076(6) -0.020(4) 0.037(5) -0.027(4)
O4 0.066(5) 0.045(4) 0.038(4) 0.003(3) 0.004(4) -0.030(4)
O6 0.060(5) 0.045(4) 0.032(4) -0.001(3) 0.006(3) -0.025(3)
O7 0.043(5) 0.040(5) 0.084(8) 0.025(4) -0.012(6) -0.017(3)
O9 0.051(4) 0.040(4) 0.037(4) 0.002(3) 0.022(3) -0.015(3)
O10 0.064(5) 0.058(5) 0.048(5) 0.010(4) 0.014(4) 0.001(4)
O23 0.070(5) 0.060(5) 0.056(5) 0.000(4) -0.004(4) -0.009(4)
N1 0.030(5) 0.027(4) 0.045(5) -0.005(4) 0.007(4) -0.007(3)
N2 0.036(5) 0.022(4) 0.046(5) 0.001(3) 0.012(4) -0.008(3)
N3 0.075(8) 0.146(13) 0.042(7) 0.026(8) 0.007(6) 0.008(8)
N4 0.088(7) 0.058(6) 0.046(6) -0.011(5) -0.013(5) -0.005(5)
N5 0.082(8) 0.077(7) 0.039(6) 0.010(6) 0.023(6) 0.016(6)
C1 0.037(7) 0.016(5) 0.084(9) 0.007(5) 0.014(6) -0.008(4)
C2 0.035(5) 0.029(5) 0.079(8) -0.002(5) 0.033(6) -0.004(4)
C3 0.017(4) 0.026(5) 0.076(8) 0.009(5) 0.020(5) -0.002(4)
C4 0.048(6) 0.015(4) 0.035(6) 0.002(4) 0.004(5) -0.004(4)
C5 0.032(5) 0.022(4) 0.074(8) 0.005(5) 0.021(5) 0.000(3)
C6 0.029(4) 0.025(4) 0.037(5) -0.005(4) 0.010(4) -0.012(4)
C8 0.024(4) 0.025(4) 0.043(6) -0.002(4) 0.008(4) -0.009(3)
C9 0.029(5) 0.024(5) 0.080(8) 0.013(5) 0.007(5) -0.003(4)
C10 0.024(4) 0.026(5) 0.072(8) 0.001(5) 0.006(5) -0.007(3)
C11 0.047(6) 0.019(4) 0.080(9) 0.009(5) 0.004(6) -0.004(4)
C12 0.084(8) 0.066(7) 0.120(10) -0.030(7) 0.047(7) -0.033(6)
C13 0.054(6) 0.040(6) 0.141(10) 0.021(6) -0.014(7) -0.023(5)
C14 0.020(4) 0.022(4) 0.042(5) 0.002(4) -0.001(4) -0.009(3)
C15 0.100(8) 0.074(7) 0.059(7) 0.000(6) 0.019(6) -0.055(7)
C16 0.074(7) 0.040(5) 0.118(9) -0.030(6) 0.058(7) -0.029(5)
C17 0.037(6) 0.027(5) 0.061(7) 0.008(5) 0.022(5) 0.001(4)
C18 0.062(7) 0.047(6) 0.113(9) 0.023(6) -0.018(6) -0.025(5)
C19 0.119(9) 0.084(8) 0.069(8) 0.016(6) 0.011(7) -0.076(7)
C20 0.055(7) 0.057(7) 0.056(8) -0.011(6) 0.004(6) -0.002(5)
C21 0.062(7) 0.047(6) 0.053(7) 0.002(5) 0.016(6) -0.014(5)
C22 0.054(7) 0.066(8) 0.070(10) 0.024(7) 0.014(7) 0.003(6)
C23 0.122(8) 0.111(8) 0.107(8) -0.002(5) 0.005(5) 0.003(5)
C24 0.120(8) 0.116(8) 0.108(8) 0.001(5) 0.029(5) 0.009(5)
C25 0.18(2) 0.087(11) 0.055(10) -0.012(8) 0.002(12) -0.010(12)
O11 0.26(2) 0.121(12) 0.107(13) -0.044(10) -0.010(13) -0.055(13)
N6 0.116(10) 0.075(8) 0.069(8) -0.002(7) -0.020(7) -0.026(7)
C26 0.140(15) 0.101(13) 0.065(10) -0.022(10) 0.022(11) -0.011(12)
C27 0.18(2) 0.110(15) 0.084(14) -0.017(12) 0.041(15) -0.019(14)

loop_
_atom_type_symbol
_atom_type_description
_atom_type_scat_dispersion_real
_atom_type_scat_dispersion_imag
_atom_type_scat_source
C C 0.0033 0.0016 'International Tables Vol C Tables 4.2.6.8 and 6.1.1.4'
H H 0.0000 0.0000 'International Tables Vol C Tables 4.2.6.8 and 6.1.1.4'
Cl Cl 0.1484 0.1585 'International Tables Vol C Tables 4.2.6.8 and 6.1.1.4'
Cu Cu 0.3201 1.2651 'International Tables Vol C Tables 4.2.6.8 and 6.1.1.4'
N N 0.0061 0.0033 'International Tables Vol C Tables 4.2.6.8 and 6.1.1.4'
O O 0.0106 0.0060 'International Tables Vol C Tables 4.2.6.8 and 6.1.1.4'
Sb Sb -0.5866 1.5461 'International Tables Vol C Tables 4.2.6.8 and 6.1.1.4'

loop_
_geom_angle_atom_site_label_1
_geom_angle_atom_site_label_2
_geom_angle_atom_site_label_3
_geom_angle
_geom_angle_site_symmetry_1
_geom_angle_site_symmetry_3
O4 Sb2 O2 90.2(3) 3_655 .
O4 Sb2 O1 89.2(4) 3_655 .
O2 Sb2 O1 89.8(3) . .
O4 Sb2 O3 89.9(4) 3_655 3_655
O2 Sb2 O3 178.8(4) . 3_655
O1 Sb2 O3 91.4(3) . 3_655
O4 Sb2 O7 89.6(4) 3_655 3_655
O2 Sb2 O7 90.1(4) . 3_655
O1 Sb2 O7 178.8(5) . 3_655
O3 Sb2 O7 88.6(4) 3_655 3_655
O4 Sb2 O6 178.8(4) 3_655 .
O2 Sb2 O6 89.9(3) . .
O1 Sb2 O6 89.5(4) . .
O3 Sb2 O6 90.0(3) 3_655 .
O7 Sb2 O6 91.6(4) 3_655 .
N1 Cu1 N2 176.7(4) . .
N1 Cu1 O9 87.5(3) . .
N2 Cu1 O9 89.2(3) . .
N1 Cu1 Cl1 91.7(3) . .
N2 Cu1 Cl1 91.6(3) . .
O9 Cu1 Cl1 177.7(2) . .
N1 Cu1 O10 90.0(3) . .
N2 Cu1 O10 89.8(3) . .
O9 Cu1 O10 82.8(3) . .
Cl1 Cu1 O10 95.0(2) . .
N1 Cu1 O23 90.6(3) . .
N2 Cu1 O23 89.1(3) . .
O9 Cu1 O23 87.0(3) . .
Cl1 Cu1 O23 95.1(2) . .
O10 Cu1 O23 169.8(3) . .
C13 O1 Sb2 117.3(7) . .
C12 O2 Sb2 117.2(7) . .
C16 O3 Sb2 116.8(7) . 3_345
C15 O4 Sb2 118.2(7) . 3_345
C19 O6 Sb2 115.7(7) . .
C18 O7 Sb2 118.4(7) . 3_345
C21 O9 Cu1 122.7(7) . .
C22 O10 Cu1 125.3(9) . .
C20 O23 Cu1 129.7(8) . .
C1 N1 C2 117.0(9) . .
C1 N1 Cu1 119.9(8) . .
C2 N1 Cu1 123.1(7) . .
C17 N2 C9 116.6(8) . .
C17 N2 Cu1 120.9(7) . .
C9 N2 Cu1 121.9(6) . .
C22 N3 C25 121.8(12) . .
C22 N3 H3B 119.5 . .
C25 N3 H3B 118.7 . .
C20 N4 C23 121.2(14) . .
C20 N4 H4A 119.5 . .
C23 N4 H4A 119.3 . .
C21 N5 C24 122.6(13) . .
C21 N5 H5B 116.0 . .
C24 N5 H5B 115.7 . .
N1 C1 C3 122.9(10) . .
N1 C1 H1A 118.5 . .
C3 C1 H1A 118.5 . .
N1 C2 C5 123.7(9) . .
N1 C2 H2A 118.2 . .
C5 C2 H2A 118.2 . .
C4 C3 C1 119.2(9) . .
C4 C3 H3A 120.4 . .
C1 C3 H3A 120.4 . .
C5 C4 C3 117.5(9) . .
C5 C4 C6 124.5(8) . .
C3 C4 C6 118.0(9) . .
C4 C5 C2 119.6(9) . .
C4 C5 H5A 120.2 . .
C2 C5 H5A 120.2 . .
C16 C6 C15 112.1(11) . .
C16 C6 C18 108.2(11) . .
C15 C6 C18 108.3(11) . .
C16 C6 C4 111.5(8) . .
C15 C6 C4 106.0(8) . .
C18 C6 C4 110.8(8) . .
C11 C8 C10 117.6(8) . .
C11 C8 C14 122.2(8) . .
C10 C8 C14 120.1(8) . .
N2 C9 C11 122.9(9) . .
N2 C9 H9A 118.6 . .
C11 C9 H9A 118.6 . .
C17 C10 C8 118.7(9) . .
C17 C10 H10A 120.6 . .
C8 C10 H10A 120.6 . .
C8 C11 C9 119.6(9) . .
C8 C11 H11A 120.2 . .
C9 C11 H11A 120.2 . .
O2 C12 C14 115.8(10) . .
O2 C12 H12A 108.3 . .
C14 C12 H12A 108.3 . .
O2 C12 H12B 108.3 . .
C14 C12 H12B 108.3 . .
H12A C12 H12B 107.4 . .
O1 C13 C14 118.1(10) . .
O1 C13 H13A 107.8 . .
C14 C13 H13A 107.8 . .
O1 C13 H13B 107.8 . .
C14 C13 H13B 107.8 . .
H13A C13 H13B 107.1 . .
C19 C14 C13 108.4(12) . .
C19 C14 C12 112.2(12) . .
C13 C14 C12 106.9(12) . .
C19 C14 C8 108.0(8) . .
C13 C14 C8 112.0(7) . .
C12 C14 C8 109.4(8) . .
O4 C15 C6 114.1(10) . .
O4 C15 H15A 108.7 . .
C6 C15 H15A 108.7 . .
O4 C15 H15B 108.7 . .
C6 C15 H15B 108.7 . .
H15A C15 H15B 107.6 . .
O3 C16 C6 118.1(9) . .
O3 C16 H16A 107.8 . .
C6 C16 H16A 107.8 . .
O3 C16 H16B 107.8 . .
C6 C16 H16B 107.8 . .
H16A C16 H16B 107.1 . .
N2 C17 C10 124.7(10) . .
N2 C17 H17A 117.7 . .
C10 C17 H17A 117.7 . .
O7 C18 C6 114.7(10) . .
O7 C18 H18A 108.6 . .
C6 C18 H18A 108.6 . .
O7 C18 H18B 108.6 . .
C6 C18 H18B 108.6 . .
H18A C18 H18B 107.6 . .
O6 C19 C14 119.1(10) . .
O6 C19 H19A 107.5 . .
C14 C19 H19A 107.5 . .
O6 C19 H19B 107.5 . .
C14 C19 H19B 107.5 . .
H19A C19 H19B 107.0 . .
O23 C20 N4 126.6(11) . .
O23 C20 H20A 100.8 . .
N4 C20 H20A 101.6 . .
O9 C21 N5 124.1(11) . .
O9 C21 H21A 112.4 . .
N5 C21 H21A 111.6 . .
O10 C22 N3 126.5(13) . .
O10 C22 H22A 108.9 . .
N3 C22 H22A 107.8 . .
N4 C23 H23A 109.5 . .
N4 C23 H23B 109.5 . .
H23A C23 H23B 109.5 . .
N4 C23 H23C 109.5 . .
H23A C23 H23C 109.5 . .
H23B C23 H23C 109.5 . .
N5 C24 H24A 109.5 . .
N5 C24 H24B 109.5 . .
H24A C24 H24B 109.5 . .
N5 C24 H24C 109.5 . .
H24A C24 H24C 109.5 . .
H24B C24 H24C 109.5 . .
N3 C25 H25A 109.5 . .
N3 C25 H25B 109.5 . .
H25A C25 H25B 109.5 . .
N3 C25 H25C 109.5 . .
H25A C25 H25C 109.5 . .
H25B C25 H25C 109.5 . .
C26 N6 C27 125.7(16) . .
C26 N6 H6A 117.1 . .
C27 N6 H6A 117.2 . .
O11 C26 N6 121.4(19) . .
O11 C26 H26A 94.4 . .
N6 C26 H26A 95.6 . .
N6 C27 H27A 109.5 . .
N6 C27 H27B 109.5 . .
H27A C27 H27B 109.5 . .
N6 C27 H27C 109.5 . .
H27A C27 H27C 109.5 . .
H27B C27 H27C 109.5 . .

loop_
_geom_bond_atom_site_label_1
_geom_bond_atom_site_label_2
_geom_bond_distance
_geom_bond_site_symmetry_2
Sb2 O4 1.956(7) 3_655
Sb2 O2 1.963(7) .
Sb2 O1 1.969(8) .
Sb2 O3 1.967(8) 3_655
Sb2 O7 1.971(9) 3_655
Sb2 O6 1.978(7) .
Cu1 N1 2.003(8) .
Cu1 N2 2.000(8) .
Cu1 O9 2.087(7) .
Cu1 Cl1 2.294(3) .
Cu1 O10 2.483(9) .
Cu1 O23 2.528(9) .
O1 C13 1.390(13) .
O2 C12 1.434(14) .
O3 C16 1.375(13) .
O3 Sb2 1.967(8) 3_345
O4 C15 1.415(13) .
O4 Sb2 1.956(7) 3_345
O6 C19 1.412(13) .
O7 C18 1.407(13) .
O7 Sb2 1.971(9) 3_345
O9 C21 1.223(14) .
O10 C22 1.216(17) .
O23 C20 1.204(14) .
N1 C1 1.323(11) .
N1 C2 1.332(13) .
N2 C17 1.327(13) .
N2 C9 1.350(12) .
N3 C22 1.32(2) .
N3 C25 1.44(2) .
N3 H3B 0.9000 .
N4 C20 1.312(17) .
N4 C23 1.36(2) .
N4 H4A 0.8601 .
N5 C21 1.323(17) .
N5 C24 1.45(2) .
N5 H5B 0.8999 .
C1 C3 1.402(13) .
C1 H1A 0.9300 .
C2 C5 1.400(13) .
C2 H2A 0.9300 .
C3 C4 1.400(13) .
C3 H3A 0.9300 .
C4 C5 1.352(14) .
C4 C6 1.557(12) .
C5 H5A 0.9300 .
C6 C16 1.497(15) .
C6 C15 1.511(17) .
C6 C18 1.522(16) .
C8 C11 1.383(14) .
C8 C10 1.394(14) .
C8 C14 1.548(11) .
C9 C11 1.388(13) .
C9 H9A 0.9300 .
C10 C17 1.376(14) .
C10 H10A 0.9300 .
C11 H11A 0.9300 .
C12 C14 1.496(17) .
C12 H12A 0.9700 .
C12 H12B 0.9700 .
C13 C14 1.490(15) .
C13 H13A 0.9700 .
C13 H13B 0.9700 .
C14 C19 1.480(17) .
C15 H15A 0.9700 .
C15 H15B 0.9700 .
C16 H16A 0.9700 .
C16 H16B 0.9700 .
C17 H17A 0.9300 .
C18 H18A 0.9700 .
C18 H18B 0.9700 .
C19 H19A 0.9700 .
C19 H19B 0.9700 .
C20 H20A 0.9600 .
C21 H21A 0.9600 .
C22 H22A 0.9601 .
C23 H23A 0.9600 .
C23 H23B 0.9600 .
C23 H23C 0.9600 .
C24 H24A 0.9600 .
C24 H24B 0.9600 .
C24 H24C 0.9600 .
C25 H25A 0.9600 .
C25 H25B 0.9600 .
C25 H25C 0.9600 .
O11 C26 1.29(2) .
N6 C26 1.34(2) .
N6 C27 1.38(3) .
N6 H6A 0.8601 .
C26 H26A 0.9600 .
C27 H27A 0.9600 .
C27 H27B 0.9600 .
C27 H27C 0.9600 .

loop_
_platon_squeeze_void_nr
_platon_squeeze_void_average_x
_platon_squeeze_void_average_y
_platon_squeeze_void_average_z
_platon_squeeze_void_volume
_platon_squeeze_void_count_electrons
1 0.038 0.255 0.661 38.8 -0.8
2 0.039 0.745 0.161 38.9 0.0
3 0.539 0.245 0.161 38.9 0.0
4 0.538 0.755 0.661 38.8 -0.8
